data_7021809
loop_
_publ_author_name
'Alvarez, M. Angeles'
'Alvarez, Bel\'en'
'Garc\'ia, M Esther'
'Garc\'ia-Viv\'o, Daniel'
'Ruiz, Miguel A.'

_publ_section_title
;
 Stepwise hydrogenation of an arylthiophosphinidene isocyanide complex to
 give tethered aldimine and aminocarbene functions.
;
_journal_issue 31
_journal_name_full 'Dalton transactions (Cambridge, England : 2003)'
_journal_page_first 11039
_journal_page_last 11042
_journal_paper_doi 10.1039/c3dt51562a
_journal_volume 42
_journal_year 2013
_chemical_compound_source 'synthesis as described'
_chemical_formula_moiety 'C35 H50 Mo2 N O2 P S, C H2 Cl2'
_chemical_formula_sum 'C36 H52 Cl2 Mo2 N O2 P S'
_chemical_formula_weight 856.61
_chemical_name_systematic
;
?
;
_space_group_IT_number 2
_symmetry_cell_setting triclinic
_symmetry_Int_Tables_number 2
_symmetry_space_group_name_Hall '-P 1'
_symmetry_space_group_name_H-M 'P -1'
_atom_sites_solution_hydrogens geom
_atom_sites_solution_primary direct
_atom_sites_solution_secondary difmap
_audit_conform_dict_location ftp://ftp.iucr.org/pub/cif_core.dic
_audit_conform_dict_name cif_core.dic
_audit_conform_dict_version 2.4
_audit_creation_date 2013-03-08T17:52:00-00:00
_audit_creation_method 'WinGX routine CIF_UPDATE'
_cell_angle_alpha 86.314(5)
_cell_angle_beta 80.496(4)
_cell_angle_gamma 84.132(4)
_cell_formula_units_Z 2
_cell_length_a 10.3398(5)
_cell_length_b 11.3848(7)
_cell_length_c 17.6131(10)
_cell_measurement_reflns_used 6166
_cell_measurement_temperature 123.00(10)
_cell_measurement_theta_max 74.2948
_cell_measurement_theta_min 3.9046
_cell_measurement_wavelength 1.54184
_cell_volume 2031.8(2)
_computing_cell_refinement
;
CrysAlis RED, Oxford Diffraction Ltd.,
Version 1.171.31.7 (release 18-10-2006 CrysAlis171 .NET)
(compiled Oct 18 2006,16:28:17)
;
_computing_data_collection
;
CrysAlis CCD, Oxford Diffraction Ltd.,
Version 1.171.31.7 (release 18-10-2006 CrysAlis171 .NET)
(compiled Oct 18 2006,16:28:17)
;
_computing_data_reduction
;
CrysAlis RED, Oxford Diffraction Ltd.,
Version 1.171.31.7 (release 18-10-2006 CrysAlis171 .NET)
(compiled Oct 18 2006,16:28:17)
;
_computing_molecular_graphics 'Ortep-3 for Windows (Farrugia, 1997)'
_computing_publication_material 'WinGX publication routines (Farrugia, 1999)'
_computing_structure_refinement 'SHELXL-97 (Sheldrick, 2008)'
_computing_structure_solution 'SHELXS-97 (Sheldrick, 2008)'
_diffrn_ambient_temperature 123.00(10)
_diffrn_measured_fraction_theta_full 0.953
_diffrn_measured_fraction_theta_max 0.953
_diffrn_measurement_device_type 'ONYX CCD'
_diffrn_measurement_method CCD
_diffrn_radiation_monochromator graphite
_diffrn_radiation_probe x-ray
_diffrn_radiation_source 'Nova (Cu) X-ray Source'
_diffrn_radiation_type CuK\a
_diffrn_radiation_wavelength 1.54184
_diffrn_reflns_av_R_equivalents 0.0368
_diffrn_reflns_av_unetI/netI 0.0534
_diffrn_reflns_limit_h_max 12
_diffrn_reflns_limit_h_min -12
_diffrn_reflns_limit_k_max 10
_diffrn_reflns_limit_k_min -14
_diffrn_reflns_limit_l_max 21
_diffrn_reflns_limit_l_min -21
_diffrn_reflns_number 15087
_diffrn_reflns_theta_full 74.46
_diffrn_reflns_theta_max 74.46
_diffrn_reflns_theta_min 3.91
_exptl_absorpt_coefficient_mu 7.341
_exptl_absorpt_correction_T_max 1.00000
_exptl_absorpt_correction_T_min 0.73668
_exptl_absorpt_correction_type multi-scan
_exptl_absorpt_process_details
;
CrysAlisPro, Agilent Technologies,
Version 1.171.35.19 (release 27-10-2011 CrysAlis171 .NET)
(compiled Oct 27 2011,15:02:11)
Empirical absorption correction using spherical harmonics,
implemented in SCALE3 ABSPACK scaling algorithm.
;
_exptl_crystal_colour orange
_exptl_crystal_density_diffrn 1.4
_exptl_crystal_density_method 'not measured'
_exptl_crystal_description prism
_exptl_crystal_F_000 880
_exptl_crystal_size_max 0.14
_exptl_crystal_size_mid 0.05
_exptl_crystal_size_min 0.04
_refine_diff_density_max 4.051
_refine_diff_density_min -0.9
_refine_diff_density_rms 0.201
_refine_ls_extinction_method none
_refine_ls_goodness_of_fit_ref 1.062
_refine_ls_hydrogen_treatment mixed
_refine_ls_matrix_type full
_refine_ls_number_parameters 442
_refine_ls_number_reflns 7913
_refine_ls_number_restraints 1
_refine_ls_restrained_S_all 1.062
_refine_ls_R_factor_all 0.0809
_refine_ls_R_factor_gt 0.0638
_refine_ls_shift/su_max 0.002
_refine_ls_shift/su_mean 0
_refine_ls_structure_factor_coef Fsqd
_refine_ls_weighting_details 'calc w=1/[\s^2^(Fo^2^)+(0.1051P)^2^+12.3846P] where P=(Fo^2^+2Fc^2^)/3'
_refine_ls_weighting_scheme calc
_refine_ls_wR_factor_gt 0.182
_refine_ls_wR_factor_ref 0.1979
_reflns_number_gt 6294
_reflns_number_total 7913
_reflns_threshold_expression >2\s(I)
_cod_data_source_file c3dt51562a.txt
_cod_data_source_block compound4
_cod_database_code 7021809

loop_
_symmetry_equiv_pos_as_xyz
'x, y, z'
'-x, -y, -z'

loop_
_atom_site_label
_atom_site_type_symbol
_atom_site_fract_x
_atom_site_fract_y
_atom_site_fract_z
_atom_site_U_iso_or_equiv
_atom_site_adp_type
_atom_site_occupancy
_atom_site_symmetry_multiplicity
_atom_site_calc_flag
_atom_site_refinement_flags
_atom_site_disorder_assembly
_atom_site_disorder_group
Mo1 Mo 0.09308(5) 0.39992(5) 0.24845(3) 0.02477(17) Uani 1 1 d . . .
Mo2 Mo -0.25333(5) 0.69630(5) 0.24594(3) 0.02293(16) Uani 1 1 d . . .
P1 P -0.04860(16) 0.58519(14) 0.25741(10) 0.0224(3) Uani 1 1 d . . .
S1 S 0.01518(17) 0.53592(15) 0.35994(10) 0.0281(4) Uani 1 1 d . . .
N1 N -0.2049(6) 0.8356(5) 0.3752(3) 0.0280(12) Uani 1 1 d . . .
O1 O -0.0768(6) 0.2226(5) 0.3517(3) 0.0414(13) Uani 1 1 d . . .
O2 O -0.1055(5) 0.3337(5) 0.1475(3) 0.0352(12) Uani 1 1 d . . .
C1 C -0.0382(6) 0.7351(6) 0.2254(4) 0.0214(13) Uani 1 1 d . . .
C2 C -0.0985(6) 0.7672(6) 0.1562(4) 0.0236(13) Uani 1 1 d . . .
C3 C -0.1980(7) 0.8600(6) 0.1713(4) 0.0246(13) Uani 1 1 d . . .
C4 C -0.2417(7) 0.9006(6) 0.2466(4) 0.0265(14) Uani 1 1 d . . .
C5 C -0.1443(7) 0.9013(6) 0.3046(4) 0.0248(13) Uani 1 1 d . . .
C6 C -0.0106(6) 0.8311(6) 0.2752(4) 0.0223(13) Uani 1 1 d . . .
C7 C -0.2533(7) 0.7403(6) 0.3578(4) 0.0267(14) Uani 1 1 d . . .
C8 C -0.4783(7) 0.6779(7) 0.2658(5) 0.0362(17) Uani 1 1 d . . .
H8 H -0.537 0.7395 0.2863 0.043 Uiso 1 1 calc R . .
C9 C -0.4210(7) 0.5814(7) 0.3076(5) 0.0332(16) Uani 1 1 d . . .
H9 H -0.4355 0.5693 0.361 0.04 Uiso 1 1 calc R . .
C10 C -0.3399(7) 0.5081(7) 0.2565(5) 0.0356(17) Uani 1 1 d . . .
H10 H -0.2918 0.4383 0.2695 0.043 Uiso 1 1 calc R . .
C11 C -0.3429(8) 0.5579(7) 0.1807(5) 0.0389(18) Uani 1 1 d . . .
H11 H -0.2968 0.5274 0.1352 0.047 Uiso 1 1 calc R . .
C12 C -0.4295(8) 0.6628(7) 0.1872(5) 0.0389(18) Uani 1 1 d . . .
H12 H -0.4505 0.7132 0.1465 0.047 Uiso 1 1 calc R . .
C13 C 0.2992(8) 0.3032(7) 0.2632(5) 0.0410(19) Uani 1 1 d . . .
H13 H 0.3067 0.2467 0.3032 0.049 Uiso 1 1 calc R . .
C14 C 0.3133(7) 0.4254(8) 0.2644(6) 0.043(2) Uani 1 1 d . . .
H14 H 0.3322 0.4631 0.306 0.052 Uiso 1 1 calc R . .
C15 C 0.2949(7) 0.4798(7) 0.1947(5) 0.0341(16) Uani 1 1 d . . .
H15 H 0.2998 0.5597 0.181 0.041 Uiso 1 1 calc R . .
C16 C 0.2671(7) 0.3929(7) 0.1473(5) 0.0368(17) Uani 1 1 d . . .
H16 H 0.2492 0.4056 0.0972 0.044 Uiso 1 1 calc R . .
C17 C 0.2716(8) 0.2838(7) 0.1896(6) 0.043(2) Uani 1 1 d . . .
H17 H 0.2585 0.2114 0.1719 0.052 Uiso 1 1 calc R . .
C18 C -0.0115(8) 0.2899(7) 0.3140(5) 0.0338(16) Uani 1 1 d . . .
C19 C -0.0320(7) 0.3596(6) 0.1848(4) 0.0301(15) Uani 1 1 d . . .
C20 C -0.0493(7) 0.7327(6) 0.0714(4) 0.0270(14) Uani 1 1 d . . .
C21 C 0.0430(9) 0.6176(7) 0.0669(4) 0.0388(18) Uani 1 1 d . . .
H21A H -0.006 0.5525 0.0878 0.058 Uiso 1 1 calc R . .
H21B H 0.1125 0.6237 0.0961 0.058 Uiso 1 1 calc R . .
H21C H 0.0801 0.6048 0.0141 0.058 Uiso 1 1 calc R . .
C22 C -0.1603(9) 0.7191(8) 0.0282(5) 0.0422(19) Uani 1 1 d . . .
H22A H -0.1256 0.7075 -0.025 0.063 Uiso 1 1 calc R . .
H22B H -0.2208 0.7892 0.0323 0.063 Uiso 1 1 calc R . .
H22C H -0.2055 0.6521 0.0498 0.063 Uiso 1 1 calc R . .
C23 C 0.0287(9) 0.8312(7) 0.0280(4) 0.0379(18) Uani 1 1 d . . .
H23A H 0.0498 0.8151 -0.0257 0.057 Uiso 1 1 calc R . .
H23B H 0.1085 0.8342 0.0487 0.057 Uiso 1 1 calc R . .
H23C H -0.0235 0.9057 0.034 0.057 Uiso 1 1 calc R . .
C24 C -0.3589(7) 0.9997(7) 0.2558(5) 0.0350(17) Uani 1 1 d . . .
C25 C -0.4587(8) 0.9862(7) 0.2023(5) 0.0398(18) Uani 1 1 d . . .
H25A H -0.4899 0.9091 0.2112 0.06 Uiso 1 1 calc R . .
H25B H -0.4172 0.9956 0.1496 0.06 Uiso 1 1 calc R . .
H25C H -0.5316 1.0454 0.2124 0.06 Uiso 1 1 calc R . .
C26 C -0.3027(8) 1.1195(7) 0.2332(6) 0.042(2) Uani 1 1 d . . .
H26A H -0.3737 1.1811 0.2355 0.064 Uiso 1 1 calc R . .
H26B H -0.2543 1.1177 0.1818 0.064 Uiso 1 1 calc R . .
H26C H -0.2451 1.1343 0.2684 0.064 Uiso 1 1 calc R . .
C27 C -0.4345(9) 1.0032(10) 0.3368(5) 0.054(2) Uani 1 1 d . . .
H27A H -0.5034 1.0668 0.3394 0.081 Uiso 1 1 calc R . .
H27B H -0.376 1.0154 0.3719 0.081 Uiso 1 1 calc R . .
H27C H -0.4723 0.9297 0.3506 0.081 Uiso 1 1 calc R . .
C28 C 0.1035(7) 0.9077(6) 0.2398(4) 0.0285(15) Uani 1 1 d . . .
C29 C 0.0628(8) 1.0069(7) 0.1818(5) 0.0339(16) Uani 1 1 d . . .
H29A H 0.14 1.0405 0.1549 0.051 Uiso 1 1 calc R . .
H29B H 0.0052 1.0672 0.209 0.051 Uiso 1 1 calc R . .
H29C H 0.0181 0.9746 0.1455 0.051 Uiso 1 1 calc R . .
C30 C 0.2178(7) 0.8243(7) 0.2015(5) 0.0327(16) Uani 1 1 d . . .
H30A H 0.2905 0.8688 0.1804 0.049 Uiso 1 1 calc R . .
H30B H 0.1899 0.7856 0.1609 0.049 Uiso 1 1 calc R . .
H30C H 0.2446 0.7661 0.2391 0.049 Uiso 1 1 calc R . .
C31 C 0.1518(8) 0.9656(7) 0.3048(5) 0.0352(17) Uani 1 1 d . . .
H31A H 0.1761 0.9057 0.3421 0.053 Uiso 1 1 calc R . .
H31B H 0.0826 1.02 0.3292 0.053 Uiso 1 1 calc R . .
H31C H 0.2268 1.0073 0.2839 0.053 Uiso 1 1 calc R . .
C32 C -0.1935(8) 0.8638(7) 0.4563(4) 0.0331(16) Uani 1 1 d . . .
C33 C -0.3257(9) 0.8512(8) 0.5088(5) 0.044(2) Uani 1 1 d . . .
H33A H -0.3946 0.8973 0.4868 0.067 Uiso 1 1 calc R . .
H33B H -0.3221 0.8788 0.5588 0.067 Uiso 1 1 calc R . .
H33C H -0.3431 0.7696 0.5138 0.067 Uiso 1 1 calc R . .
C34 C -0.1581(11) 0.9898(8) 0.4590(5) 0.047(2) Uani 1 1 d . . .
H34A H -0.0757 0.9993 0.4261 0.071 Uiso 1 1 calc R . .
H34B H -0.1505 1.0055 0.5109 0.071 Uiso 1 1 calc R . .
H34C H -0.2257 1.0441 0.4417 0.071 Uiso 1 1 calc R . .
C35 C -0.0864(8) 0.7778(8) 0.4854(4) 0.0396(18) Uani 1 1 d . . .
H35A H -0.1069 0.6981 0.4822 0.059 Uiso 1 1 calc R . .
H35B H -0.0824 0.7925 0.538 0.059 Uiso 1 1 calc R . .
H35C H -0.0028 0.7889 0.4541 0.059 Uiso 1 1 calc R . .
C36 C 0.7609(11) 0.3833(10) 0.5116(8) 0.046(3) Uani 0.75 1 d P A 1
H36A H 0.8258 0.3756 0.546 0.055 Uiso 0.75 1 calc PR A 1
H36B H 0.8073 0.3816 0.4591 0.055 Uiso 0.75 1 calc PR A 1
Cl1 Cl 0.6650(3) 0.5174(2) 0.52461(15) 0.0405(6) Uani 0.75 1 d P A 1
Cl2 Cl 0.6630(4) 0.2647(3) 0.5303(3) 0.0847(14) Uani 0.75 1 d P A 1
C36B C 0.403(3) 0.714(2) -0.0506(18) 0.040(7) Uiso 0.25 1 d PD B 2
H36C H 0.3115 0.7249 -0.0572 0.048 Uiso 0.25 1 calc PR B 2
H36D H 0.4561 0.7075 -0.1013 0.048 Uiso 0.25 1 calc PR B 2
Cl1B Cl 0.4282(10) 0.5915(9) -0.0004(6) 0.054(2) Uiso 0.25 1 d P . 2
Cl2B Cl 0.4414(12) 0.8391(10) -0.0089(7) 0.069(3) Uiso 0.25 1 d PD B 2
H3 H -0.238(13) 0.882(11) 0.140(7) 0.083 Uiso 1 1 d . . .
H5 H -0.120(12) 0.973(11) 0.324(7) 0.083 Uiso 1 1 d . . .
H6 H 0.015(12) 0.792(11) 0.326(7) 0.083 Uiso 1 1 d . . .
H7 H -0.287(12) 0.701(11) 0.406(7) 0.083 Uiso 1 1 d . . .

loop_
_atom_site_aniso_label
_atom_site_aniso_U_11
_atom_site_aniso_U_22
_atom_site_aniso_U_33
_atom_site_aniso_U_23
_atom_site_aniso_U_13
_atom_site_aniso_U_12
Mo1 0.0233(3) 0.0206(3) 0.0309(3) -0.0052(2) -0.0046(2) -0.0017(2)
Mo2 0.0178(3) 0.0240(3) 0.0276(3) -0.0032(2) -0.0036(2) -0.00369(19)
P1 0.0203(8) 0.0213(8) 0.0257(8) -0.0037(6) -0.0030(6) -0.0019(6)
S1 0.0308(9) 0.0266(8) 0.0278(8) -0.0045(6) -0.0080(7) -0.0002(7)
N1 0.023(3) 0.028(3) 0.031(3) -0.008(2) -0.001(2) 0.003(2)
O1 0.047(3) 0.036(3) 0.044(3) 0.006(2) -0.008(3) -0.016(3)
O2 0.037(3) 0.035(3) 0.037(3) -0.009(2) -0.009(2) -0.010(2)
C1 0.016(3) 0.023(3) 0.026(3) -0.004(3) -0.002(2) -0.004(2)
C2 0.022(3) 0.027(3) 0.023(3) 0.001(3) -0.002(3) -0.010(3)
C3 0.023(3) 0.022(3) 0.028(3) 0.003(3) -0.002(3) -0.006(3)
C4 0.025(3) 0.023(3) 0.033(4) -0.004(3) -0.006(3) -0.003(3)
C5 0.022(3) 0.026(3) 0.027(3) -0.003(3) -0.006(3) -0.001(3)
C6 0.018(3) 0.022(3) 0.027(3) -0.006(3) -0.003(3) -0.001(2)
C7 0.021(3) 0.031(4) 0.026(3) 0.000(3) 0.000(3) 0.000(3)
C8 0.015(3) 0.038(4) 0.056(5) -0.005(4) -0.003(3) -0.008(3)
C9 0.026(4) 0.035(4) 0.038(4) -0.001(3) 0.000(3) -0.012(3)
C10 0.027(4) 0.027(4) 0.054(5) 0.000(3) -0.008(3) -0.010(3)
C11 0.034(4) 0.041(4) 0.045(5) -0.013(4) -0.003(3) -0.017(3)
C12 0.033(4) 0.041(4) 0.048(5) 0.003(4) -0.020(4) -0.016(3)
C13 0.024(4) 0.037(4) 0.061(5) 0.008(4) -0.011(4) 0.005(3)
C14 0.021(4) 0.049(5) 0.063(6) -0.020(4) -0.011(4) -0.006(3)
C15 0.024(4) 0.034(4) 0.046(4) -0.006(3) -0.004(3) -0.006(3)
C16 0.024(4) 0.040(4) 0.046(5) -0.014(3) 0.001(3) -0.003(3)
C17 0.029(4) 0.033(4) 0.066(6) -0.019(4) 0.001(4) 0.002(3)
C18 0.038(4) 0.028(4) 0.036(4) -0.010(3) -0.010(3) 0.003(3)
C19 0.031(4) 0.026(3) 0.032(4) -0.005(3) -0.001(3) -0.006(3)
C20 0.029(4) 0.026(3) 0.026(3) -0.004(3) -0.001(3) -0.006(3)
C21 0.054(5) 0.035(4) 0.025(4) -0.004(3) 0.000(3) 0.005(4)
C22 0.042(5) 0.060(5) 0.030(4) -0.010(4) -0.010(3) -0.016(4)
C23 0.054(5) 0.040(4) 0.021(3) -0.001(3) -0.001(3) -0.019(4)
C24 0.024(4) 0.040(4) 0.040(4) -0.008(3) -0.002(3) 0.002(3)
C25 0.030(4) 0.033(4) 0.059(5) -0.005(4) -0.015(4) 0.002(3)
C26 0.037(4) 0.023(4) 0.070(6) -0.004(4) -0.020(4) 0.004(3)
C27 0.038(5) 0.071(6) 0.044(5) -0.007(5) 0.001(4) 0.024(4)
C28 0.024(3) 0.025(3) 0.039(4) -0.011(3) -0.006(3) -0.004(3)
C29 0.034(4) 0.028(4) 0.039(4) -0.003(3) -0.002(3) -0.005(3)
C30 0.019(3) 0.033(4) 0.046(4) -0.009(3) -0.004(3) -0.003(3)
C31 0.030(4) 0.036(4) 0.043(4) -0.012(3) -0.009(3) -0.008(3)
C32 0.039(4) 0.036(4) 0.025(3) -0.009(3) -0.003(3) -0.003(3)
C33 0.044(5) 0.050(5) 0.036(4) -0.011(4) 0.006(4) -0.003(4)
C34 0.074(6) 0.039(5) 0.030(4) -0.010(3) -0.009(4) -0.007(4)
C35 0.041(4) 0.051(5) 0.027(4) -0.009(3) -0.009(3) 0.004(4)
C36 0.026(5) 0.040(6) 0.069(8) -0.017(6) 0.000(5) 0.000(4)
Cl1 0.0443(14) 0.0348(13) 0.0375(13) 0.0072(10) 0.0042(11) -0.0041(10)
Cl2 0.080(3) 0.0375(17) 0.123(4) -0.0277(19) 0.039(2) -0.0135(16)

loop_
_atom_type_symbol
_atom_type_description
_atom_type_scat_dispersion_real
_atom_type_scat_dispersion_imag
_atom_type_scat_source
C C 0.0181 0.0091 'International Tables Vol C Tables 4.2.6.8 and 6.1.1.4'
H H 0 0 'International Tables Vol C Tables 4.2.6.8 and 6.1.1.4'
Mo Mo -0.0483 2.7339 'International Tables Vol C Tables 4.2.6.8 and 6.1.1.4'
O O 0.0492 0.0322 'International Tables Vol C Tables 4.2.6.8 and 6.1.1.4'
P P 0.2955 0.4335 'International Tables Vol C Tables 4.2.6.8 and 6.1.1.4'
S S 0.3331 0.5567 'International Tables Vol C Tables 4.2.6.8 and 6.1.1.4'
N N 0.0311 0.018 'International Tables Vol C Tables 4.2.6.8 and 6.1.1.4'
Cl Cl 0.3639 0.7018 'International Tables Vol C Tables 4.2.6.8 and 6.1.1.4'

loop_
_geom_angle_atom_site_label_1
_geom_angle_atom_site_label_2
_geom_angle_atom_site_label_3
_geom_angle
_geom_angle_site_symmetry_3
C18 Mo1 C19 76.1(3) .
C18 Mo1 C17 104.4(3) .
C19 Mo1 C17 96.7(3) .
C18 Mo1 C16 137.9(3) .
C19 Mo1 C16 93.3(3) .
C17 Mo1 C16 35.5(3) .
C18 Mo1 C13 96.6(3) .
C19 Mo1 C13 129.0(3) .
C17 Mo1 C13 35.3(3) .
C16 Mo1 C13 58.7(3) .
C18 Mo1 C15 153.7(3) .
C19 Mo1 C15 122.4(3) .
C17 Mo1 C15 58.2(3) .
C16 Mo1 C15 35.0(3) .
C13 Mo1 C15 57.6(3) .
C18 Mo1 C14 121.9(3) .
C19 Mo1 C14 150.3(3) .
C17 Mo1 C14 57.7(3) .
C16 Mo1 C14 57.2(3) .
C13 Mo1 C14 34.8(3) .
C15 Mo1 C14 33.4(3) .
C18 Mo1 P1 103.3(2) .
C19 Mo1 P1 82.5(2) .
C17 Mo1 P1 151.3(2) .
C16 Mo1 P1 115.7(2) .
C13 Mo1 P1 146.4(2) .
C15 Mo1 P1 97.99(19) .
C14 Mo1 P1 112.2(2) .
C18 Mo1 S1 83.2(2) .
C19 Mo1 S1 119.8(2) .
C17 Mo1 S1 143.3(2) .
C16 Mo1 S1 134.6(2) .
C13 Mo1 S1 108.9(2) .
C15 Mo1 S1 99.95(19) .
C14 Mo1 S1 87.5(2) .
P1 Mo1 S1 48.39(6) .
C7 Mo2 C2 116.5(3) .
C7 Mo2 C3 105.4(3) .
C2 Mo2 C3 36.3(2) .
C7 Mo2 C1 85.2(3) .
C2 Mo2 C1 38.0(2) .
C3 Mo2 C1 62.2(2) .
C7 Mo2 C12 128.9(3) .
C2 Mo2 C12 108.2(3) .
C3 Mo2 C12 96.1(3) .
C1 Mo2 C12 144.9(3) .
C7 Mo2 C8 93.7(3) .
C2 Mo2 C8 139.3(3) .
C3 Mo2 C8 112.7(3) .
C1 Mo2 C8 174.0(3) .
C12 Mo2 C8 35.3(3) .
C7 Mo2 C4 71.6(3) .
C2 Mo2 C4 65.4(2) .
C3 Mo2 C4 35.8(2) .
C1 Mo2 C4 70.7(2) .
C12 Mo2 C4 108.7(3) .
C8 Mo2 C4 103.4(3) .
C7 Mo2 C11 138.5(3) .
C2 Mo2 C11 103.6(3) .
C3 Mo2 C11 113.5(3) .
C1 Mo2 C11 125.4(3) .
C12 Mo2 C11 35.3(3) .
C8 Mo2 C11 58.6(3) .
C4 Mo2 C11 140.0(3) .
C7 Mo2 C9 81.7(3) .
C2 Mo2 C9 161.2(3) .
C3 Mo2 C9 147.9(3) .
C1 Mo2 C9 149.7(3) .
C12 Mo2 C9 58.2(3) .
C8 Mo2 C9 35.2(3) .
C4 Mo2 C9 129.2(3) .
C11 Mo2 C9 57.7(3) .
C7 Mo2 P1 85.25(19) .
C2 Mo2 P1 71.85(18) .
C3 Mo2 P1 104.87(18) .
C1 Mo2 P1 44.57(17) .
C12 Mo2 P1 133.2(2) .
C8 Mo2 P1 141.2(2) .
C4 Mo2 P1 112.78(18) .
C11 Mo2 P1 98.0(2) .
C9 Mo2 P1 106.9(2) .
C7 Mo2 C10 105.4(3) .
C2 Mo2 C10 129.2(3) .
C3 Mo2 C10 148.3(3) .
C1 Mo2 C10 128.0(3) .
C12 Mo2 C10 58.1(3) .
C8 Mo2 C10 57.9(3) .
C4 Mo2 C10 161.2(3) .
C11 Mo2 C10 34.9(3) .
C9 Mo2 C10 33.9(3) .
P1 Mo2 C10 84.99(19) .
C1 P1 S1 116.3(2) .
C1 P1 Mo2 64.5(2) .
S1 P1 Mo2 124.45(9) .
C1 P1 Mo1 137.8(2) .
S1 P1 Mo1 68.67(7) .
Mo2 P1 Mo1 150.65(8) .
P1 S1 Mo1 62.94(6) .
C7 N1 C5 111.2(6) .
C7 N1 C32 123.9(6) .
C5 N1 C32 124.3(6) .
C2 C1 C6 120.0(6) .
C2 C1 P1 113.3(5) .
C6 C1 P1 124.1(5) .
C2 C1 Mo2 69.3(3) .
C6 C1 Mo2 113.2(4) .
P1 C1 Mo2 70.9(2) .
C3 C2 C1 109.9(6) .
C3 C2 C20 119.3(6) .
C1 C2 C20 129.4(6) .
C3 C2 Mo2 73.6(4) .
C1 C2 Mo2 72.7(4) .
C20 C2 Mo2 130.8(4) .
C2 C3 C4 122.2(6) .
C2 C3 Mo2 70.1(4) .
C4 C3 Mo2 74.6(4) .
C2 C3 H3 119(10) .
C4 C3 H3 118(10) .
Mo2 C3 H3 119(10) .
C3 C4 C5 120.8(6) .
C3 C4 C24 116.7(6) .
C5 C4 C24 115.2(6) .
C3 C4 Mo2 69.6(4) .
C5 C4 Mo2 99.0(4) .
C24 C4 Mo2 127.6(5) .
N1 C5 C4 105.3(5) .
N1 C5 C6 106.8(5) .
C4 C5 C6 111.2(5) .
N1 C5 H5 104(7) .
C4 C5 H5 124(7) .
C6 C5 H5 104(7) .
C1 C6 C5 107.5(5) .
C1 C6 C28 116.1(5) .
C5 C6 C28 115.5(5) .
C1 C6 H6 109(7) .
C5 C6 H6 101(7) .
C28 C6 H6 106(7) .
N1 C7 Mo2 123.2(5) .
N1 C7 H7 106(7) .
Mo2 C7 H7 130(7) .
C12 C8 C9 107.0(7) .
C12 C8 Mo2 71.9(4) .
C9 C8 Mo2 73.7(4) .
C12 C8 H8 126.5 .
C9 C8 H8 126.5 .
Mo2 C8 H8 119.8 .
C10 C9 C8 109.1(7) .
C10 C9 Mo2 74.4(4) .
C8 C9 Mo2 71.1(4) .
C10 C9 H9 125.4 .
C8 C9 H9 125.4 .
Mo2 C9 H9 120.8 .
C9 C10 C11 108.2(7) .
C9 C10 Mo2 71.7(4) .
C11 C10 Mo2 71.2(4) .
C9 C10 H10 125.9 .
C11 C10 H10 125.9 .
Mo2 C10 H10 122.8 .
C12 C11 C10 107.2(7) .
C12 C11 Mo2 70.7(4) .
C10 C11 Mo2 73.9(4) .
C12 C11 H11 126.4 .
C10 C11 H11 126.4 .
Mo2 C11 H11 120.8 .
C8 C12 C11 108.5(7) .
C8 C12 Mo2 72.8(4) .
C11 C12 Mo2 74.0(4) .
C8 C12 H12 125.7 .
C11 C12 H12 125.7 .
Mo2 C12 H12 119.3 .
C17 C13 C14 106.6(8) .
C17 C13 Mo1 70.6(4) .
C14 C13 Mo1 74.4(4) .
C17 C13 H13 126.7 .
C14 C13 H13 126.7 .
Mo1 C13 H13 120.3 .
C15 C14 C13 109.6(8) .
C15 C14 Mo1 73.3(4) .
C13 C14 Mo1 70.8(4) .
C15 C14 H14 125.2 .
C13 C14 H14 125.2 .
Mo1 C14 H14 122.3 .
C14 C15 C16 107.9(7) .
C14 C15 Mo1 73.3(5) .
C16 C15 Mo1 69.6(4) .
C14 C15 H15 126.1 .
C16 C15 H15 126.1 .
Mo1 C15 H15 122.7 .
C17 C16 C15 107.7(8) .
C17 C16 Mo1 71.6(5) .
C15 C16 Mo1 75.4(5) .
C17 C16 H16 126.2 .
C15 C16 H16 126.2 .
Mo1 C16 H16 118.7 .
C16 C17 C13 108.3(7) .
C16 C17 Mo1 72.9(4) .
C13 C17 Mo1 74.1(5) .
C16 C17 H17 125.9 .
C13 C17 H17 125.9 .
Mo1 C17 H17 119 .
O1 C18 Mo1 177.8(7) .
O2 C19 Mo1 178.8(7) .
C22 C20 C23 106.7(6) .
C22 C20 C21 108.5(6) .
C23 C20 C21 107.5(6) .
C22 C20 C2 112.7(6) .
C23 C20 C2 109.2(5) .
C21 C20 C2 112.0(6) .
C20 C21 H21A 109.5 .
C20 C21 H21B 109.5 .
H21A C21 H21B 109.5 .
C20 C21 H21C 109.5 .
H21A C21 H21C 109.5 .
H21B C21 H21C 109.5 .
C20 C22 H22A 109.5 .
C20 C22 H22B 109.5 .
H22A C22 H22B 109.5 .
C20 C22 H22C 109.5 .
H22A C22 H22C 109.5 .
H22B C22 H22C 109.5 .
C20 C23 H23A 109.5 .
C20 C23 H23B 109.5 .
H23A C23 H23B 109.5 .
C20 C23 H23C 109.5 .
H23A C23 H23C 109.5 .
H23B C23 H23C 109.5 .
C27 C24 C25 106.9(7) .
C27 C24 C26 109.1(8) .
C25 C24 C26 107.0(7) .
C27 C24 C4 113.1(7) .
C25 C24 C4 112.4(6) .
C26 C24 C4 108.1(6) .
C24 C25 H25A 109.5 .
C24 C25 H25B 109.5 .
H25A C25 H25B 109.5 .
C24 C25 H25C 109.5 .
H25A C25 H25C 109.5 .
H25B C25 H25C 109.5 .
C24 C26 H26A 109.5 .
C24 C26 H26B 109.5 .
H26A C26 H26B 109.5 .
C24 C26 H26C 109.5 .
H26A C26 H26C 109.5 .
H26B C26 H26C 109.5 .
C24 C27 H27A 109.5 .
C24 C27 H27B 109.5 .
H27A C27 H27B 109.5 .
C24 C27 H27C 109.5 .
H27A C27 H27C 109.5 .
H27B C27 H27C 109.5 .
C30 C28 C31 107.6(6) .
C30 C28 C29 110.9(6) .
C31 C28 C29 108.0(6) .
C30 C28 C6 107.6(5) .
C31 C28 C6 109.1(6) .
C29 C28 C6 113.6(6) .
C28 C29 H29A 109.5 .
C28 C29 H29B 109.5 .
H29A C29 H29B 109.5 .
C28 C29 H29C 109.5 .
H29A C29 H29C 109.5 .
H29B C29 H29C 109.5 .
C28 C30 H30A 109.5 .
C28 C30 H30B 109.5 .
H30A C30 H30B 109.5 .
C28 C30 H30C 109.5 .
H30A C30 H30C 109.5 .
H30B C30 H30C 109.5 .
C28 C31 H31A 109.5 .
C28 C31 H31B 109.5 .
H31A C31 H31B 109.5 .
C28 C31 H31C 109.5 .
H31A C31 H31C 109.5 .
H31B C31 H31C 109.5 .
N1 C32 C34 110.9(6) .
N1 C32 C35 109.2(6) .
C34 C32 C35 109.2(7) .
N1 C32 C33 109.4(6) .
C34 C32 C33 108.5(7) .
C35 C32 C33 109.6(7) .
C32 C33 H33A 109.5 .
C32 C33 H33B 109.5 .
H33A C33 H33B 109.5 .
C32 C33 H33C 109.5 .
H33A C33 H33C 109.5 .
H33B C33 H33C 109.5 .
C32 C34 H34A 109.5 .
C32 C34 H34B 109.5 .
H34A C34 H34B 109.5 .
C32 C34 H34C 109.5 .
H34A C34 H34C 109.5 .
H34B C34 H34C 109.5 .
C32 C35 H35A 109.5 .
C32 C35 H35B 109.5 .
H35A C35 H35B 109.5 .
C32 C35 H35C 109.5 .
H35A C35 H35C 109.5 .
H35B C35 H35C 109.5 .
Cl1 C36 Cl2 110.8(6) .
Cl1 C36 H36A 109.5 .
Cl2 C36 H36A 109.5 .
Cl1 C36 H36B 109.5 .
Cl2 C36 H36B 109.5 .
H36A C36 H36B 108.1 .
Cl1B C36B Cl2B 113.9(18) .
Cl1B C36B H36C 108.8 .
Cl2B C36B H36C 108.8 .
Cl1B C36B H36D 108.8 .
Cl2B C36B H36D 108.8 .
H36C C36B H36D 107.7 .
C36B Cl1B Cl1B 142.5(14) 2_665

loop_
_geom_bond_atom_site_label_1
_geom_bond_atom_site_label_2
_geom_bond_distance
_geom_bond_site_symmetry_2
Mo1 C18 1.937(8) .
Mo1 C19 1.951(7) .
Mo1 C17 2.296(8) .
Mo1 C16 2.313(8) .
Mo1 C13 2.342(7) .
Mo1 C15 2.388(7) .
Mo1 C14 2.388(7) .
Mo1 P1 2.4402(17) .
Mo1 S1 2.5526(17) .
Mo2 C7 2.063(7) .
Mo2 C2 2.231(6) .
Mo2 C3 2.277(7) .
Mo2 C1 2.278(6) .
Mo2 C12 2.312(7) .
Mo2 C8 2.323(7) .
Mo2 C4 2.342(7) .
Mo2 C11 2.355(7) .
Mo2 C9 2.357(7) .
Mo2 P1 2.3839(17) .
Mo2 C10 2.390(7) .
P1 C1 1.770(7) .
P1 S1 2.049(2) .
N1 C7 1.314(9) .
N1 C5 1.489(9) .
N1 C32 1.510(9) .
O1 C18 1.173(10) .
O2 C19 1.154(9) .
C1 C2 1.469(9) .
C1 C6 1.521(9) .
C2 C3 1.404(10) .
C2 C20 1.557(9) .
C3 C4 1.419(10) .
C3 H3 0.76(13) .
C4 C5 1.550(9) .
C4 C24 1.563(10) .
C5 C6 1.552(9) .
C5 H5 0.97(13) .
C6 C28 1.562(9) .
C6 H6 1.04(13) .
C7 H7 0.96(12) .
C8 C12 1.407(12) .
C8 C9 1.417(11) .
C8 H8 0.93 .
C9 C10 1.384(11) .
C9 H9 0.93 .
C10 C11 1.421(12) .
C10 H10 0.93 .
C11 C12 1.416(12) .
C11 H11 0.93 .
C12 H12 0.93 .
C13 C17 1.408(13) .
C13 C14 1.416(12) .
C13 H13 0.93 .
C14 C15 1.372(13) .
C14 H14 0.93 .
C15 C16 1.414(11) .
C15 H15 0.93 .
C16 C17 1.407(12) .
C16 H16 0.93 .
C17 H17 0.93 .
C20 C22 1.504(10) .
C20 C23 1.537(10) .
C20 C21 1.538(10) .
C21 H21A 0.96 .
C21 H21B 0.96 .
C21 H21C 0.96 .
C22 H22A 0.96 .
C22 H22B 0.96 .
C22 H22C 0.96 .
C23 H23A 0.96 .
C23 H23B 0.96 .
C23 H23C 0.96 .
C24 C27 1.511(12) .
C24 C25 1.533(11) .
C24 C26 1.540(11) .
C25 H25A 0.96 .
C25 H25B 0.96 .
C25 H25C 0.96 .
C26 H26A 0.96 .
C26 H26B 0.96 .
C26 H26C 0.96 .
C27 H27A 0.96 .
C27 H27B 0.96 .
C27 H27C 0.96 .
C28 C30 1.531(10) .
C28 C31 1.533(9) .
C28 C29 1.546(10) .
C29 H29A 0.96 .
C29 H29B 0.96 .
C29 H29C 0.96 .
C30 H30A 0.96 .
C30 H30B 0.96 .
C30 H30C 0.96 .
C31 H31A 0.96 .
C31 H31B 0.96 .
C31 H31C 0.96 .
C32 C34 1.521(11) .
C32 C35 1.533(11) .
C32 C33 1.533(11) .
C33 H33A 0.96 .
C33 H33B 0.96 .
C33 H33C 0.96 .
C34 H34A 0.96 .
C34 H34B 0.96 .
C34 H34C 0.96 .
C35 H35A 0.96 .
C35 H35B 0.96 .
C35 H35C 0.96 .
C36 Cl1 1.739(11) .
C36 Cl2 1.752(12) .
C36 H36A 0.97 .
C36 H36B 0.97 .
C36B Cl1B 1.62(3) .
C36B Cl2B 1.751(18) .
C36B H36C 0.97 .
C36B H36D 0.97 .
Cl1B Cl1B 2.432(19) 2_665
